data_4116599
loop_
_publ_author_name
'Jineun Kim'
'Andrew S. Ichimura'
'Rui H. Huang'
'Mikhail Redko'
'Richard C. Phillips'
'James E. Jackson'
'James L. Dye'

_publ_section_title
;
 Crystalline Salts of Na-and K-(Alkalides) that Are Stable at Room
 Temperature
;
_journal_name_full 'Journal of the American Chemical Society'
_journal_page_first 10666
_journal_page_last 10667
_journal_paper_doi 10.1021/ja992667v
_journal_volume 121
_journal_year 1999
_chemical_formula_sum 'C24 H54 N8'
_chemical_formula_weight 454.75
_chemical_name_systematic
; 
 ? 
;
_space_group_IT_number 146
_symmetry_cell_setting trigonal
_symmetry_space_group_name_Hall 'R 3'
_symmetry_space_group_name_H-M 'R 3 :H'
_atom_sites_solution_hydrogens geom
_atom_sites_solution_primary direct
_atom_sites_solution_secondary difmap
_audit_creation_method SHELXL
_cell_angle_alpha 90.00
_cell_angle_beta 90.00
_cell_angle_gamma 120.00
_cell_formula_units_Z 3
_cell_length_a 14.555(2)
_cell_length_b 14.555(2)
_cell_length_c 11.446(2)
_cell_measurement_temperature 173(2)
_cell_volume 2099.9(5)
_computing_structure_refinement 'SHELXL-93 (Sheldrick, 1993)'
_computing_structure_solution 'SHELXS-86 (Sheldrick, 1990)'
_diffrn_ambient_temperature 293(2)
_diffrn_radiation_monochromator graphite
_diffrn_radiation_source 'fine-focus sealed tube'
_diffrn_radiation_type MoK\a
_diffrn_radiation_wavelength 0.71073
_diffrn_reflns_av_R_equivalents 0.0219
_diffrn_reflns_av_sigmaI/netI 0.0188
_diffrn_reflns_limit_h_max 19
_diffrn_reflns_limit_h_min -18
_diffrn_reflns_limit_k_max 18
_diffrn_reflns_limit_k_min -19
_diffrn_reflns_limit_l_max 15
_diffrn_reflns_limit_l_min -15
_diffrn_reflns_number 8164
_diffrn_reflns_theta_max 28.36
_diffrn_reflns_theta_min 2.40
_exptl_absorpt_coefficient_mu 0.067
_exptl_crystal_density_diffrn 1.079
_exptl_crystal_F_000 762
_refine_diff_density_max 0.381
_refine_diff_density_min -0.302
_refine_diff_density_rms 0.058
_refine_ls_abs_structure_details 'Flack H D (1983), Acta Cryst. A39, 876-881'
_refine_ls_abs_structure_Flack 0.35(611)
_refine_ls_extinction_method none
_refine_ls_goodness_of_fit_all 0.982
_refine_ls_goodness_of_fit_obs 1.003
_refine_ls_matrix_type full
_refine_ls_number_parameters 151
_refine_ls_number_reflns 2233
_refine_ls_number_restraints 1
_refine_ls_restrained_S_all 0.981
_refine_ls_restrained_S_obs 1.003
_refine_ls_R_factor_all 0.0837
_refine_ls_R_factor_obs 0.0720
_refine_ls_shift/esd_max 0.738
_refine_ls_shift/esd_mean 0.182
_refine_ls_structure_factor_coef Fsqd
_refine_ls_weighting_details 'w=1/[\s^2^(Fo^2^)+(0.1906P)^2^+1.5472P] where P=(Fo^2^+2Fc^2^)/3'
_refine_ls_weighting_scheme calc
_refine_ls_wR_factor_all 0.2505
_refine_ls_wR_factor_obs 0.2299
_reflns_number_observed 1815
_reflns_number_total 2233
_reflns_observed_criterion >2sigma(I)
_cod_data_source_file ja992667v_1.cif
_cod_data_source_block aza222
_cod_depositor_comments
;
The following automatic conversions were performed:

'_refine_ls_weighting_scheme' value 'calc
w=1/[\s^2^(Fo^2^)+(0.1906P)^2^+1.5472P] where P=(Fo^2^+2Fc^2^)/3' was
changed to 'calc'. New tag '_refine_ls_weighting_details' was
created. The value of the new tag was set to
'w=1/[\s^2^(Fo^2^)+(0.1906P)^2^+1.5472P] where P=(Fo^2^+2Fc^2^)/3'.

Automatic conversion script
Id: cif_fix_values 3143 2015-03-26 13:38:13Z robertas 
;
_cod_original_cell_volume 2100.0(6)
_cod_original_sg_symbol_H-M 'R 3'
_cod_database_code 4116599

loop_
_symmetry_equiv_pos_as_xyz
'x, y, z'
'-y, x-y, z'
'-x+y, -x, z'
'x+2/3, y+1/3, z+1/3'
'-y+2/3, x-y+1/3, z+1/3'
'-x+y+2/3, -x+1/3, z+1/3'
'x+1/3, y+2/3, z+2/3'
'-y+1/3, x-y+2/3, z+2/3'
'-x+y+1/3, -x+2/3, z+2/3'

loop_
_atom_site_aniso_label
_atom_site_aniso_U_11
_atom_site_aniso_U_22
_atom_site_aniso_U_33
_atom_site_aniso_U_23
_atom_site_aniso_U_13
_atom_site_aniso_U_12
N1 0.0328(13) 0.0328(13) 0.019(2) 0.000 0.000 0.0164(7)
C2 0.037(4) 0.032(3) 0.022(3) 0.000(2) 0.000(2) 0.012(2)
C3 0.031(3) 0.046(4) 0.042(4) 0.001(3) -0.004(3) 0.017(3)
C2B 0.029(3) 0.028(3) 0.038(4) 0.005(2) 0.003(2) 0.007(2)
C3B 0.027(3) 0.041(4) 0.032(4) 0.009(3) 0.008(2) 0.015(2)
N4 0.0264(14) 0.063(2) 0.0304(15) -0.0031(14) 0.0014(10) 0.0147(13)
C5 0.034(3) 0.031(3) 0.033(4) 0.003(3) 0.002(3) 0.015(2)
C6 0.034(3) 0.035(3) 0.027(3) 0.009(2) 0.002(2) 0.015(2)
C5B 0.028(3) 0.037(3) 0.030(4) 0.000(2) -0.003(2) 0.019(2)
C6B 0.030(3) 0.038(3) 0.026(3) 0.001(2) -0.001(2) 0.019(2)
N7 0.067(2) 0.071(2) 0.0258(15) -0.0017(14) -0.0044(14) 0.056(2)
C8 0.028(3) 0.039(3) 0.023(3) 0.006(2) -0.006(2) 0.016(3)
C9 0.043(3) 0.039(3) 0.023(3) -0.010(2) -0.015(2) 0.023(3)
C8B 0.055(5) 0.052(4) 0.022(3) 0.010(3) 0.002(3) 0.035(4)
C9B 0.045(3) 0.028(3) 0.012(2) -0.003(2) -0.008(2) 0.008(2)
N10 0.0281(13) 0.0281(13) 0.024(2) 0.000 0.000 0.0141(6)
C11 0.036(2) 0.099(4) 0.047(3) 0.004(2) -0.006(2) 0.012(2)
C12 0.105(4) 0.094(3) 0.047(3) 0.005(2) 0.002(2) 0.084(3)

loop_
_atom_site_label
_atom_site_type_symbol
_atom_site_fract_x
_atom_site_fract_y
_atom_site_fract_z
_atom_site_U_iso_or_equiv
_atom_site_thermal_displace_type
_atom_site_occupancy
_atom_site_calc_flag
_atom_site_refinement_flags
_atom_site_disorder_group
N1 N 0.0000 0.0000 0.1375(4) 0.0281(9) Uani 1 d S .
C2 C 0.0863(6) 0.1044(5) 0.0969(5) 0.0325(14) Uani 0.50 d P 1
H2A H 0.0734(6) 0.1596(5) 0.1257(5) 0.039 Uiso 0.50 calc PR 1
H2B H 0.0856(6) 0.1063(5) 0.0122(5) 0.039 Uiso 0.50 calc PR 1
C3 C 0.1989(5) 0.1278(7) 0.1394(7) 0.041(2) Uani 0.50 d P 1
H3A H 0.2217(5) 0.0878(7) 0.0917(7) 0.049 Uiso 0.50 calc PR 1
H3B H 0.2494(5) 0.2026(7) 0.1286(7) 0.049 Uiso 0.50 calc PR 1
C2B C 0.0159(5) 0.1019(5) 0.0958(5) 0.0347(14) Uani 0.50 d P 2
C3B C 0.1960(5) 0.0661(7) 0.1396(6) 0.0346(13) Uani 0.50 d P 2
N4 N 0.1992(2) 0.0989(3) 0.2680(2) 0.0433(8) Uani 1 d . .
C5 C 0.1656(5) 0.1761(5) 0.3337(6) 0.0332(13) Uani 0.50 d P 1
H5A H 0.2115(5) 0.2489(5) 0.3092(6) 0.040 Uiso 0.50 calc PR 1
H5B H 0.0931(5) 0.1558(5) 0.3140(6) 0.040 Uiso 0.50 calc PR 1
C6 C -0.0096(5) -0.1758(5) 0.4651(5) 0.0331(13) Uani 0.50 d P 1
H6A H -0.0373(5) -0.2489(5) 0.4890(5) 0.040 Uiso 0.50 calc PR 1
H6B H -0.0615(5) -0.1550(5) 0.4847(5) 0.040 Uiso 0.50 calc PR 1
C5B C 0.1666(5) -0.0097(6) 0.3330(6) 0.0304(13) Uani 0.50 d P 2
C6B C 0.1755(4) 0.0090(5) 0.4663(6) 0.0300(12) Uani 0.50 d P 2
N7 N 0.1014(3) -0.0996(3) 0.5329(2) 0.0448(8) Uani 1 d . .
C8 C 0.1309(5) -0.0629(6) 0.6585(5) 0.0303(12) Uani 0.50 d P 1
H8A H 0.0972(5) -0.1247(6) 0.7090(5) 0.036 Uiso 0.50 calc PR 1
H8B H 0.2070(5) -0.0321(6) 0.6671(5) 0.036 Uiso 0.50 calc PR 1
C9 C 0.1014(5) 0.0152(5) 0.6999(5) 0.0341(14) Uani 0.50 d P 1
H9A H 0.1028(5) 0.0154(5) 0.7846(5) 0.041 Uiso 0.50 calc PR 1
H9B H 0.1557(5) 0.0849(5) 0.6740(5) 0.041 Uiso 0.50 calc PR 1
C8B C 0.0674(7) -0.1283(7) 0.6576(6) 0.039(2) Uani 0.50 d P 2
C9B C 0.1036(5) 0.0864(5) 0.7003(4) 0.0331(15) Uani 0.50 d P 2
N10 N 0.0000 0.0000 0.6635(4) 0.0269(9) Uani 1 d S .
C11 C 0.3098(4) 0.1580(4) 0.2960(4) 0.070(2) Uani 1 d . .
H11A H 0.3430(4) 0.1178(4) 0.2742(4) 0.105 Uiso 1 calc R .
H11B H 0.3181(4) 0.1717(4) 0.3785(4) 0.105 Uiso 1 calc R .
H11C H 0.3423(4) 0.2240(4) 0.2542(4) 0.105 Uiso 1 calc R .
C12 C 0.1520(4) -0.1566(4) 0.5031(4) 0.0663(15) Uani 1 d . .
H12A H 0.2243(4) -0.1186(4) 0.5293(4) 0.100 Uiso 1 calc R .
H12B H 0.1504(4) -0.1652(4) 0.4199(4) 0.100 Uiso 1 calc R .
H12C H 0.1160(4) -0.2250(4) 0.5398(4) 0.100 Uiso 1 calc R .

loop_
_atom_type_symbol
_atom_type_description
_atom_type_scat_dispersion_real
_atom_type_scat_dispersion_imag
_atom_type_scat_source
C C 0.0033 0.0016 'International Tables Vol C Tables 4.2.6.8 and 6.1.1.4'
H H 0.0000 0.0000 'International Tables Vol C Tables 4.2.6.8 and 6.1.1.4'
N N 0.0061 0.0033 'International Tables Vol C Tables 4.2.6.8 and 6.1.1.4'

loop_
_geom_angle_atom_site_label_1
_geom_angle_atom_site_label_2
_geom_angle_atom_site_label_3
_geom_angle
_geom_angle_site_symmetry_1
_geom_angle_site_symmetry_3
C2B N1 C2B 109.9(3) 3 2
C2B N1 C2B 109.9(3) 3 .
C2B N1 C2B 109.9(3) 2 .
C2 N1 C2 110.6(2) 3 .
C2 N1 C2 110.6(2) 3 2
C2 N1 C2 110.6(2) . 2
N1 C2 C3 112.5(5) . .
N4 C3 C2 112.6(5) . .
N1 C2B C3B 114.6(5) . 2
C2B C3B N4 114.4(4) 3 .
C11 N4 C3 102.0(3) . .
C11 N4 C3B 104.6(3) . .
C11 N4 C5B 100.4(4) . .
C3B N4 C5B 101.0(4) . .
C11 N4 C5 96.7(3) . .
C3 N4 C5 102.2(5) . .
C6 C5 N4 108.4(5) 2 .
C5 C6 N7 109.1(5) 3 .
C6B C5B N4 109.3(5) . .
C5B C6B N7 110.0(5) . .
C12 N7 C8B 105.4(3) . .
C12 N7 C8 107.4(3) . .
C12 N7 C6B 100.1(3) . .
C8B N7 C6B 134.1(5) . .
C12 N7 C6 96.8(4) . .
C8 N7 C6 134.5(4) . .
C9 C8 N7 115.7(4) . .
N10 C9 C8 117.3(5) . .
N7 C8B C9B 115.6(5) . 3
N10 C9B C8B 114.1(5) . 2
C9 N10 C9 112.0(3) 3 .
C9 N10 C9 112.0(3) 3 2
C9 N10 C9 112.0(3) . 2
C9B N10 C9B 112.1(2) 3 .
C9B N10 C9B 112.1(2) 3 2
C9B N10 C9B 112.0(2) . 2

loop_
_geom_bond_atom_site_label_1
_geom_bond_atom_site_label_2
_geom_bond_distance
_geom_bond_site_symmetry_2
N1 C2B 1.462(6) 3
N1 C2B 1.462(6) 2
N1 C2B 1.462(6) .
N1 C2 1.481(6) 3
N1 C2 1.481(6) .
N1 C2 1.481(6) 2
C2 C3 1.574(9) .
C3 N4 1.531(8) .
C2B C3B 1.527(10) 2
C3B C2B 1.526(10) 3
C3B N4 1.538(8) .
N4 C11 1.431(5) .
N4 C5B 1.590(8) .
N4 C5 1.618(7) .
C5 C6 1.525(8) 2
C6 C5 1.525(8) 3
C6 N7 1.627(8) .
C5B C6B 1.544(8) .
C6B N7 1.593(7) .
N7 C12 1.398(5) .
N7 C8B 1.500(8) .
N7 C8 1.519(7) .
C8 C9 1.480(9) .
C9 N10 1.440(6) .
C8B C9B 1.526(10) 3
C9B N10 1.461(6) .
C9B C8B 1.526(10) 2
N10 C9 1.440(6) 3
N10 C9 1.440(6) 2
N10 C9B 1.461(6) 3
N10 C9B 1.461(6) 2
